data_4509231
loop_
_publ_author_name
'Tong, Xiao-Lan'
'Wang, Duo-Zhi'
'Hu, Tong-Liang'
'Song, Wei-Chao'
'Tao, Ying'
'Bu, Xian-He'

_publ_section_title
;
 Zinc and Cadmium Coordination Polymers with Bis(tetrazole) Ligands
 Bearing Flexible Spacers: Synthesis, Crystal Structures, and Properties
;
_journal_issue 5
_journal_name_full 'Crystal Growth &amp; Design'
_journal_page_first 2280
_journal_paper_doi 10.1021/cg8010629
_journal_volume 9
_journal_year 2009
_chemical_formula_sum 'C12 H24 Cd3 Cl2 Hg0 N16 O4 Zn0'
_chemical_formula_weight 864.57
_chemical_name_systematic
; 
 ? 
;
_space_group_IT_number 12
_symmetry_cell_setting monoclinic
_symmetry_space_group_name_Hall '-C 2y'
_symmetry_space_group_name_H-M 'C 1 2/m 1'
_atom_sites_solution_hydrogens geom
_atom_sites_solution_primary direct
_atom_sites_solution_secondary difmap
_audit_creation_method SHELXL-97
_cell_angle_alpha 90.00
_cell_angle_beta 98.10(3)
_cell_angle_gamma 90.00
_cell_formula_units_Z 2
_cell_length_a 7.8724(16)
_cell_length_b 17.206(3)
_cell_length_c 9.2884(19)
_cell_measurement_reflns_used 1693
_cell_measurement_temperature 113.1500
_cell_measurement_theta_max 27.8684
_cell_measurement_theta_min 2.2146
_cell_volume 1245.6(4)
_computing_structure_refinement 'SHELXL-97 (Sheldrick, 1997)'
_computing_structure_solution 'SHELXS-97 (Sheldrick, 1990)'
_diffrn_ambient_temperature 113.1500
_diffrn_detector_area_resol_mean 28.5714
_diffrn_measured_fraction_theta_full 0.978
_diffrn_measured_fraction_theta_max 0.978
_diffrn_measurement_device_type 'APEX II CCD area detector'
_diffrn_measurement_method dtprofit.ref
_diffrn_radiation_monochromator graphite
_diffrn_radiation_source 'fine-focus sealed tube'
_diffrn_radiation_type MoK\a
_diffrn_radiation_wavelength 0.71073
_diffrn_reflns_av_R_equivalents 0.0348
_diffrn_reflns_av_sigmaI/netI 0.0308
_diffrn_reflns_limit_h_max 9
_diffrn_reflns_limit_h_min -9
_diffrn_reflns_limit_k_max 20
_diffrn_reflns_limit_k_min -19
_diffrn_reflns_limit_l_max 11
_diffrn_reflns_limit_l_min -11
_diffrn_reflns_number 4566
_diffrn_reflns_theta_full 24.98
_diffrn_reflns_theta_max 24.98
_diffrn_reflns_theta_min 2.21
_exptl_absorpt_coefficient_mu 3.015
_exptl_absorpt_correction_T_max 1.0000
_exptl_absorpt_correction_T_min 0.8195
_exptl_absorpt_correction_type multi-scan
_exptl_absorpt_process_details SADABS
_exptl_crystal_colour Colorless
_exptl_crystal_density_diffrn 2.387
_exptl_crystal_density_meas ?
_exptl_crystal_density_method 'not measured'
_exptl_crystal_description Prism
_exptl_crystal_F_000 836
_exptl_crystal_size_max 0.1500
_exptl_crystal_size_mid 0.0800
_exptl_crystal_size_min 0.0800
_refine_diff_density_max 2.109
_refine_diff_density_min -1.806
_refine_diff_density_rms 0.158
_refine_ls_extinction_method none
_refine_ls_goodness_of_fit_ref 1.217
_refine_ls_hydrogen_treatment mixed
_refine_ls_matrix_type full
_refine_ls_number_parameters 95
_refine_ls_number_reflns 1121
_refine_ls_number_restraints 1
_refine_ls_restrained_S_all 1.217
_refine_ls_R_factor_all 0.0296
_refine_ls_R_factor_gt 0.0285
_refine_ls_shift/su_max 0.000
_refine_ls_shift/su_mean 0.000
_refine_ls_structure_factor_coef Fsqd
_refine_ls_weighting_details 'calc w=1/[\s^2^(Fo^2^)+(0.0331P)^2^+6.4464P] where P=(Fo^2^+2Fc^2^)/3'
_refine_ls_weighting_scheme calc
_refine_ls_wR_factor_gt 0.0746
_refine_ls_wR_factor_ref 0.0750
_reflns_number_gt 1063
_reflns_number_total 1121
_reflns_threshold_expression >2sigma(I)
_cod_data_source_file cg8010629sup1.cif
_cod_data_source_block 7
_cod_depositor_comments
;
The following automatic conversions were performed:

'_symmetry_cell_setting' value 'Monoclinic' changed to 'monoclinic'
according to /home/saulius/struct/CIF-dictionaries/cif_core.dic
dictionary named 'cif_core.dic' version 2.4.2 from
2011-04-26.

'_exptl_absorpt_correction_type' value 'Multi-scan'
changed to 'multi-scan' according to
/home/saulius/struct/CIF-dictionaries/cif_core.dic dictionary named
'cif_core.dic' version 2.4.2 from 2011-04-26.

Automatic conversion script
Id: cif_fix_values 1891 2012-01-12 08:04:46Z andrius 

The following automatic conversions were performed:

'_exptl_crystal_density_meas' value 'none' was changed to '?' - the
value is perceived as not measured.

Automatic conversion script
Id: cif_fix_values 3008 2015-01-20 13:52:24Z robertas 
;
_cod_original_sg_symbol_H-M C2/m
_cod_database_code 4509231

loop_
_symmetry_equiv_pos_as_xyz
'x, y, z'
'-x, y, -z'
'x+1/2, y+1/2, z'
'-x+1/2, y+1/2, -z'
'-x, -y, -z'
'x, -y, z'
'-x+1/2, -y+1/2, -z'
'x+1/2, -y+1/2, z'

loop_
_atom_site_label
_atom_site_type_symbol
_atom_site_fract_x
_atom_site_fract_y
_atom_site_fract_z
_atom_site_U_iso_or_equiv
_atom_site_adp_type
_atom_site_occupancy
_atom_site_symmetry_multiplicity
_atom_site_calc_flag
_atom_site_refinement_flags
N1 N 0.5539(4) 0.1766(2) 0.3363(4) 0.0102(8) Uani 1 1 d .
Cd1 Cd 0.2500 0.2500 0.5000 0.00682(17) Uani 1 2 d S
Cd2 Cd 0.5000 0.0000 0.0000 0.00628(19) Uani 1 4 d S
N2 N 0.6005(5) 0.1258(2) 0.2452(4) 0.0117(8) Uani 1 1 d .
N3 N 0.4578(5) 0.0965(2) 0.1663(4) 0.0119(8) Uani 1 1 d .
N4 N 0.3800(4) 0.1820(2) 0.3196(4) 0.0096(7) Uani 1 1 d .
Cl1 Cl 0.0000 0.14903(8) 0.5000 0.0117(3) Uani 1 2 d S
C3 C 0.3246(6) 0.1314(2) 0.2134(4) 0.0102(9) Uani 1 1 d .
C2 C 0.1413(6) 0.1210(3) 0.1479(5) 0.0125(9) Uani 1 1 d .
H2A H 0.0676 0.1244 0.2230 0.015 Uiso 1 1 calc R
H2B H 0.1257 0.0703 0.1026 0.015 Uiso 1 1 calc R
C1 C 0.0936(6) 0.1849(3) 0.0337(5) 0.0172(10) Uani 1 1 d .
H1A H 0.1206 0.2350 0.0789 0.021 Uiso 1 1 calc R
H1B H 0.1641 0.1787 -0.0431 0.021 Uiso 1 1 calc R
O1W O 0.300(4) 0.0000 0.465(2) 0.33(2) Uani 1 2 d SD
H1WB H 0.2763 0.0000 0.3726 0.397 Uiso 1 2 d SRD
H1WA H 0.4093 0.0000 0.4755 0.397 Uiso 1 2 d SR
O2W O 0.2161(6) 0.0000 -0.1388(5) 0.0140(10) Uani 1 2 d S
H2WA H 0.220(6) 0.037(3) -0.191(5) 0.007(12) Uiso 1 1 d .

loop_
_atom_site_aniso_label
_atom_site_aniso_U_11
_atom_site_aniso_U_22
_atom_site_aniso_U_33
_atom_site_aniso_U_23
_atom_site_aniso_U_13
_atom_site_aniso_U_12
N1 0.0076(18) 0.0123(19) 0.0109(18) -0.0024(14) 0.0015(15) 0.0003(15)
Cd1 0.0057(3) 0.0083(3) 0.0065(3) 0.00029(14) 0.00096(17) 0.00161(15)
Cd2 0.0083(3) 0.0052(3) 0.0054(3) 0.000 0.0012(2) 0.000
N2 0.0119(19) 0.013(2) 0.0100(18) -0.0016(15) 0.0023(15) -0.0009(15)
N3 0.0110(19) 0.0129(19) 0.0115(18) -0.0032(14) 0.0007(15) -0.0013(16)
N4 0.0083(18) 0.0121(18) 0.0083(17) -0.0007(14) 0.0012(14) -0.0016(15)
Cl1 0.0102(7) 0.0115(8) 0.0139(7) 0.000 0.0032(6) 0.000
C3 0.014(2) 0.011(2) 0.0057(19) 0.0012(16) 0.0030(18) 0.0010(17)
C2 0.014(2) 0.012(2) 0.010(2) -0.0011(17) 0.0000(18) -0.0017(18)
C1 0.014(3) 0.016(2) 0.020(2) -0.0021(19) -0.003(2) -0.0040(19)
O1W 0.68(6) 0.108(13) 0.166(17) 0.000 -0.07(3) 0.000
O2W 0.013(2) 0.014(3) 0.014(2) 0.000 0.0017(19) 0.000

loop_
_atom_type_symbol
_atom_type_description
_atom_type_scat_dispersion_real
_atom_type_scat_dispersion_imag
_atom_type_scat_source
C C 0.0033 0.0016 'International Tables Vol C Tables 4.2.6.8 and 6.1.1.4'
H H 0.0000 0.0000 'International Tables Vol C Tables 4.2.6.8 and 6.1.1.4'
N N 0.0061 0.0033 'International Tables Vol C Tables 4.2.6.8 and 6.1.1.4'
O O 0.0106 0.0060 'International Tables Vol C Tables 4.2.6.8 and 6.1.1.4'
Cl Cl 0.1484 0.1585 'International Tables Vol C Tables 4.2.6.8 and 6.1.1.4'
Cd Cd -0.8075 1.2024 'International Tables Vol C Tables 4.2.6.8 and 6.1.1.4'
Hg Hg -2.3894 9.2266 'International Tables Vol C Tables 4.2.6.8 and 6.1.1.4'
Zn Zn 0.2839 1.4301 'International Tables Vol C Tables 4.2.6.8 and 6.1.1.4'

loop_
_geom_angle_atom_site_label_1
_geom_angle_atom_site_label_2
_geom_angle_atom_site_label_3
_geom_angle
_geom_angle_site_symmetry_1
_geom_angle_site_symmetry_3
N2 N1 N4 110.0(3) . .
N2 N1 Cd1 123.7(3) . 2_656
N4 N1 Cd1 126.3(3) . 2_656
N1 Cd1 N1 180.0 8_455 2_656
N1 Cd1 N4 83.35(12) 8_455 7_556
N1 Cd1 N4 96.65(12) 2_656 7_556
N1 Cd1 N4 96.65(12) 8_455 .
N1 Cd1 N4 83.35(12) 2_656 .
N4 Cd1 N4 180.0 7_556 .
N1 Cd1 Cl1 93.90(9) 8_455 7_556
N1 Cd1 Cl1 86.10(9) 2_656 7_556
N4 Cd1 Cl1 94.07(9) 7_556 7_556
N4 Cd1 Cl1 85.93(9) . 7_556
N1 Cd1 Cl1 86.10(9) 8_455 .
N1 Cd1 Cl1 93.90(9) 2_656 .
N4 Cd1 Cl1 85.93(9) 7_556 .
N4 Cd1 Cl1 94.07(9) . .
Cl1 Cd1 Cl1 180.0 7_556 .
N3 Cd2 N3 180.00(17) . 5_655
N3 Cd2 N3 91.23(18) . 6
N3 Cd2 N3 88.77(18) 5_655 6
N3 Cd2 N3 88.77(18) . 2_655
N3 Cd2 N3 91.23(18) 5_655 2_655
N3 Cd2 N3 180.00(13) 6 2_655
N3 Cd2 O2W 98.42(12) . .
N3 Cd2 O2W 81.58(12) 5_655 .
N3 Cd2 O2W 98.42(12) 6 .
N3 Cd2 O2W 81.58(12) 2_655 .
N3 Cd2 O2W 81.58(12) . 5_655
N3 Cd2 O2W 98.42(12) 5_655 5_655
N3 Cd2 O2W 81.58(12) 6 5_655
N3 Cd2 O2W 98.42(12) 2_655 5_655
O2W Cd2 O2W 180.0(2) . 5_655
N1 N2 N3 108.3(3) . .
C3 N3 N2 106.7(3) . .
C3 N3 Cd2 137.1(3) . .
N2 N3 Cd2 116.2(3) . .
C3 N4 N1 105.0(3) . .
C3 N4 Cd1 134.9(3) . .
N1 N4 Cd1 118.5(2) . .
Cd1 Cl1 Cd1 97.13(5) . 2_556
N3 C3 N4 110.1(4) . .
N3 C3 C2 124.8(4) . .
N4 C3 C2 124.9(4) . .
C3 C2 C1 108.9(4) . .
C3 C2 H2A 109.9 . .
C1 C2 H2A 109.9 . .
C3 C2 H2B 109.9 . .
C1 C2 H2B 109.9 . .
H2A C2 H2B 108.3 . .
C1 C1 C2 114.4(4) 2 .
C1 C1 H1A 108.7 2 .
C2 C1 H1A 108.7 . .
C1 C1 H1B 108.7 2 .
C2 C1 H1B 108.7 . .
H1A C1 H1B 107.6 . .
H1WB O1W H1WA 101.3 . .
Cd2 O2W H2WA 102(4) . .

loop_
_geom_bond_atom_site_label_1
_geom_bond_atom_site_label_2
_geom_bond_distance
_geom_bond_site_symmetry_2
N1 N2 1.305(5) .
N1 N4 1.359(5) .
N1 Cd1 2.372(3) 2_656
Cd1 N1 2.372(3) 8_455
Cd1 N1 2.372(3) 2_656
Cd1 N4 2.389(4) 7_556
Cd1 N4 2.389(4) .
Cd1 Cl1 2.6252(10) 7_556
Cd1 Cl1 2.6252(10) .
Cd2 N3 2.324(4) .
Cd2 N3 2.324(4) 5_655
Cd2 N3 2.324(4) 6
Cd2 N3 2.324(4) 2_655
Cd2 O2W 2.418(5) .
Cd2 O2W 2.418(5) 5_655
N2 N3 1.350(5) .
N3 C3 1.334(6) .
N4 C3 1.341(5) .
Cl1 Cd1 2.6252(10) 2_556
C3 C2 1.496(6) .
C2 C1 1.537(6) .
C2 H2A 0.9700 .
C2 H2B 0.9700 .
C1 C1 1.517(9) 2
C1 H1A 0.9700 .
C1 H1B 0.9700 .
O1W H1WB 0.8500 .
O1W H1WA 0.8501 .
O2W H2WA 0.80(5) .

loop_
_geom_torsion_atom_site_label_1
_geom_torsion_atom_site_label_2
_geom_torsion_atom_site_label_3
_geom_torsion_atom_site_label_4
_geom_torsion
_geom_torsion_site_symmetry_1
_geom_torsion_site_symmetry_4
N4 N1 N2 N3 0.0(4) . .
Cd1 N1 N2 N3 -178.4(3) 2_656 .
N1 N2 N3 C3 0.0(4) . .
N1 N2 N3 Cd2 -177.5(2) . .
N3 Cd2 N3 C3 174.4(6) 5_655 .
N3 Cd2 N3 C3 -81.2(4) 6 .
N3 Cd2 N3 C3 98.8(4) 2_655 .
O2W Cd2 N3 C3 17.5(4) . .
O2W Cd2 N3 C3 -162.5(4) 5_655 .
N3 Cd2 N3 N2 -9.1(2) 5_655 .
N3 Cd2 N3 N2 95.3(3) 6 .
N3 Cd2 N3 N2 -84.7(3) 2_655 .
O2W Cd2 N3 N2 -166.0(3) . .
O2W Cd2 N3 N2 14.0(3) 5_655 .
N2 N1 N4 C3 0.1(4) . .
Cd1 N1 N4 C3 178.4(3) 2_656 .
N2 N1 N4 Cd1 167.9(2) . .
Cd1 N1 N4 Cd1 -13.8(4) 2_656 .
N1 Cd1 N4 C3 -62.6(4) 8_455 .
N1 Cd1 N4 C3 117.4(4) 2_656 .
N4 Cd1 N4 C3 54(100) 7_556 .
Cl1 Cd1 N4 C3 -156.1(4) 7_556 .
Cl1 Cd1 N4 C3 23.9(4) . .
N1 Cd1 N4 N1 134.1(3) 8_455 .
N1 Cd1 N4 N1 -45.9(3) 2_656 .
N4 Cd1 N4 N1 -110(100) 7_556 .
Cl1 Cd1 N4 N1 40.7(3) 7_556 .
Cl1 Cd1 N4 N1 -139.3(3) . .
N1 Cd1 Cl1 Cd1 -39.50(9) 8_455 2_556
N1 Cd1 Cl1 Cd1 140.50(9) 2_656 2_556
N4 Cd1 Cl1 Cd1 44.11(8) 7_556 2_556
N4 Cd1 Cl1 Cd1 -135.89(8) . 2_556
Cl1 Cd1 Cl1 Cd1 0(100) 7_556 2_556
N2 N3 C3 N4 0.1(5) . .
Cd2 N3 C3 N4 176.8(3) . .
N2 N3 C3 C2 174.9(4) . .
Cd2 N3 C3 C2 -8.4(7) . .
N1 N4 C3 N3 -0.1(5) . .
Cd1 N4 C3 N3 -164.9(3) . .
N1 N4 C3 C2 -174.9(4) . .
Cd1 N4 C3 C2 20.3(7) . .
N3 C3 C2 C1 -92.8(5) . .
N4 C3 C2 C1 81.2(5) . .
C3 C2 C1 C1 -175.6(4) . 2
